data_4327288
loop_
_publ_author_name
'Martin Minelli'
'Frances Namuswe'
'Daniel Jeffrey'
'Amy L. Morrow'
'Ilia A. Guzei'
'Dale Swenson'
'Eberhard Bothe'
'Thomas Weyherm\"uller'

_publ_section_title
;
 Synthesis, Structure, and Characterization of Molybdenum(VI) Imido
 Complexes with N-Salicylidene-2-aminophenol
;
_journal_name_full 'Inorganic Chemistry'
_journal_page_first 5455
_journal_page_last 5464
_journal_paper_doi 10.1021/ic060370+
_journal_volume 45
_journal_year 2006
_chemical_formula_moiety 'C27 H23 Mo N3 O3'
_chemical_formula_sum 'C27 H23 Mo N3 O3'
_chemical_formula_weight 533.42
_chemical_name_systematic
; 
 ? 
;
_space_group_IT_number 61
_symmetry_cell_setting orthorhombic
_symmetry_space_group_name_Hall '-P 2ac 2ab'
_symmetry_space_group_name_H-M 'P b c a'
_atom_sites_solution_hydrogens geom
_atom_sites_solution_primary direct
_atom_sites_solution_secondary difmap
_audit_creation_method SHELXL-97
_cell_angle_alpha 90.00
_cell_angle_beta 90.00
_cell_angle_gamma 90.00
_cell_formula_units_Z 8
_cell_length_a 8.3385(3)
_cell_length_b 20.9434(6)
_cell_length_c 26.3109(9)
_cell_measurement_reflns_used 19781
_cell_measurement_temperature 190(2)
_cell_measurement_theta_max 27.5
_cell_measurement_theta_min 2.9
_cell_volume 4594.8(3)
_computing_cell_refinement 'HKL2000 Scalepack (Otwinowski& Minor,1997)'
_computing_data_collection 'Collect (Nonius BV, 1997 - 2000)'
_computing_data_reduction 'HKL2000 Denzo, Scalepack (Otwinowski& Minor,1997)'
_computing_molecular_graphics 'SHELXTL v5.1 (Sheldrick, 1997)'
_computing_publication_material 'SHELXTL v5.1 (Sheldrick, 1997)'
_computing_structure_refinement 'SHELXTL v5.1 (Sheldrick, 1997)'
_computing_structure_solution 'SHELXTL v5.1 (Sheldrick, 1997)'
_diffrn_ambient_temperature 190(2)
_diffrn_detector_area_resol_mean 9
_diffrn_measured_fraction_theta_full 0.998
_diffrn_measured_fraction_theta_max 0.998
_diffrn_measurement_device_type KappaCCD
_diffrn_measurement_method CCD
_diffrn_radiation_monochromator graphite
_diffrn_radiation_source 'fine-focus sealed tube'
_diffrn_radiation_type MoK\a
_diffrn_radiation_wavelength 0.71073
_diffrn_reflns_av_R_equivalents 0.0406
_diffrn_reflns_av_sigmaI/netI 0.0303
_diffrn_reflns_limit_h_max 10
_diffrn_reflns_limit_h_min -9
_diffrn_reflns_limit_k_max 27
_diffrn_reflns_limit_k_min -25
_diffrn_reflns_limit_l_max 34
_diffrn_reflns_limit_l_min -34
_diffrn_reflns_number 29627
_diffrn_reflns_theta_full 27.48
_diffrn_reflns_theta_max 27.48
_diffrn_reflns_theta_min 3.03
_exptl_absorpt_coefficient_mu 0.606
_exptl_absorpt_correction_T_max 0.9703
_exptl_absorpt_correction_T_min 0.7936
_exptl_absorpt_correction_type multi-scan
_exptl_absorpt_process_details 'HKL2000 Scalepack (Otwinowski& Minor,1997)'
_exptl_crystal_colour 'dark purple'
_exptl_crystal_density_diffrn 1.542
_exptl_crystal_description blade
_exptl_crystal_F_000 2176
_exptl_crystal_size_max 0.40
_exptl_crystal_size_mid 0.11
_exptl_crystal_size_min 0.05
_refine_diff_density_max 0.417
_refine_diff_density_min -0.432
_refine_diff_density_rms 0.067
_refine_ls_extinction_method none
_refine_ls_goodness_of_fit_ref 1.257
_refine_ls_hydrogen_treatment mixed
_refine_ls_matrix_type full
_refine_ls_number_parameters 367
_refine_ls_number_reflns 5257
_refine_ls_number_restraints 42
_refine_ls_restrained_S_all 1.252
_refine_ls_R_factor_all 0.0604
_refine_ls_R_factor_gt 0.0451
_refine_ls_shift/su_max 0.001
_refine_ls_shift/su_mean 0.000
_refine_ls_structure_factor_coef Fsqd
_refine_ls_weighting_details 'calc w=1/[\s^2^(Fo^2^)+(0.0078P)^2^+7.9254P] where P=(Fo^2^+2Fc^2^)/3'
_refine_ls_weighting_scheme calc
_refine_ls_wR_factor_gt 0.0846
_refine_ls_wR_factor_ref 0.0887
_reflns_number_gt 4278
_reflns_number_total 5257
_reflns_threshold_expression >2sigma(I)
_cod_data_source_file ic0603702Bsi20060306_025323_1.cif
_cod_data_source_block 1
_cod_database_code 4327288

loop_
_symmetry_equiv_pos_as_xyz
'x, y, z'
'-x+1/2, -y, z+1/2'
'-x, y+1/2, -z+1/2'
'x+1/2, -y+1/2, -z'
'-x, -y, -z'
'x-1/2, y, -z-1/2'
'x, -y-1/2, z-1/2'
'-x-1/2, y-1/2, z'

loop_
_atom_site_label
_atom_site_type_symbol
_atom_site_fract_x
_atom_site_fract_y
_atom_site_fract_z
_atom_site_U_iso_or_equiv
_atom_site_adp_type
_atom_site_occupancy
_atom_site_symmetry_multiplicity
_atom_site_calc_flag
_atom_site_refinement_flags
_atom_site_disorder_assembly
_atom_site_disorder_group
Mo1 Mo 0.41362(3) 0.068273(13) 0.383590(10) 0.02969(8) Uani 1 1 d . . .
O1 O 0.5684(4) 0.12003(16) 0.42001(12) 0.0326(8) Uani 0.726(5) 1 d PD A 1
C1 C 0.5574(7) 0.1524(2) 0.46374(16) 0.0280(11) Uani 0.726(5) 1 d PD A 1
C2 C 0.6471(15) 0.2081(5) 0.4707(3) 0.0378(13) Uani 0.726(5) 1 d PD A 1
H2 H 0.7113 0.2241 0.4437 0.045 Uiso 0.726(5) 1 calc PR A 1
C3 C 0.6426(17) 0.2401(7) 0.5168(4) 0.043(2) Uani 0.726(5) 1 d PD A 1
H3 H 0.7022 0.2785 0.5208 0.052 Uiso 0.726(5) 1 calc PR A 1
C4 C 0.5537(13) 0.2175(4) 0.5569(3) 0.0470(17) Uani 0.726(5) 1 d PD A 1
H4 H 0.5514 0.2398 0.5883 0.056 Uiso 0.726(5) 1 calc PR A 1
C5 C 0.4692(9) 0.1627(3) 0.55081(18) 0.0409(13) Uani 0.726(5) 1 d PD A 1
H5 H 0.4117 0.1461 0.5790 0.049 Uiso 0.726(5) 1 calc PR A 1
C6 C 0.4636(6) 0.1296(2) 0.50436(17) 0.0282(10) Uani 0.726(5) 1 d PD A 1
C7 C 0.3674(5) 0.0728(2) 0.50192(16) 0.0340(11) Uani 0.726(5) 1 d PD A 1
N8 N 0.3353(4) 0.04134(16) 0.46109(13) 0.0303(9) Uani 0.726(5) 1 d PD A 1
C9 C 0.2347(6) -0.0150(2) 0.46244(17) 0.0282(10) Uani 0.726(5) 1 d PD A 1
C10 C 0.1718(7) -0.0436(3) 0.50519(19) 0.0363(12) Uani 0.726(5) 1 d PD A 1
H10 H 0.1931 -0.0273 0.5382 0.044 Uiso 0.726(5) 1 calc PR A 1
C11 C 0.0749(10) -0.0978(4) 0.4983(3) 0.0455(16) Uani 0.726(5) 1 d PD A 1
H11 H 0.0305 -0.1190 0.5269 0.055 Uiso 0.726(5) 1 calc PR A 1
C12 C 0.044(3) -0.1205(7) 0.4495(3) 0.0473(18) Uani 0.726(5) 1 d PD A 1
H12 H -0.0248 -0.1562 0.4452 0.057 Uiso 0.726(5) 1 calc PR A 1
C13 C 0.1103(11) -0.0923(3) 0.4080(2) 0.0401(14) Uani 0.726(5) 1 d PD A 1
H13 H 0.0925 -0.1096 0.3750 0.048 Uiso 0.726(5) 1 calc PR A 1
C14 C 0.2043(7) -0.0383(3) 0.41404(17) 0.0306(11) Uani 0.726(5) 1 d PD A 1
O14 O 0.2682(5) -0.00898(18) 0.37365(12) 0.0418(10) Uani 0.726(5) 1 d PD A 1
O15 O 0.5941(3) 0.00011(10) 0.38665(8) 0.0338(5) Uani 1 1 d . A .
C15 C 0.6513(4) -0.01965(14) 0.34254(11) 0.0290(7) Uani 1 1 d . . .
C16 C 0.7593(4) -0.06975(16) 0.33621(13) 0.0390(7) Uani 1 1 d . A .
H16 H 0.7964 -0.0932 0.3648 0.047 Uiso 1 1 calc R . .
C17 C 0.8119(4) -0.08495(16) 0.28796(14) 0.0410(8) Uani 1 1 d . . .
H17 H 0.8853 -0.1192 0.2836 0.049 Uiso 1 1 calc R A .
C18 C 0.7592(4) -0.05106(16) 0.24557(13) 0.0393(8) Uani 1 1 d . A .
H18 H 0.7966 -0.0624 0.2127 0.047 Uiso 1 1 calc R . .
C19 C 0.6535(4) -0.00127(15) 0.25117(13) 0.0347(7) Uani 1 1 d . . .
H19 H 0.6187 0.0223 0.2223 0.042 Uiso 1 1 calc R A .
N20 N 0.4896(3) 0.06152(13) 0.31270(10) 0.0303(6) Uani 1 1 d . A .
C20 C 0.5974(4) 0.01449(14) 0.29960(11) 0.0284(6) Uani 1 1 d . A .
N21 N 0.2761(3) 0.12757(12) 0.36637(9) 0.0300(6) Uani 1 1 d . A .
C21 C 0.1846(4) 0.17362(15) 0.34269(11) 0.0314(7) Uani 1 1 d . . .
C22 C 0.2579(5) 0.23177(17) 0.32866(13) 0.0433(9) Uani 1 1 d . A .
C23 C 0.1640(6) 0.2783(2) 0.30648(16) 0.0645(12) Uani 1 1 d . . .
H23 H 0.2111 0.3178 0.2968 0.077 Uiso 1 1 calc R A .
C24 C 0.0029(7) 0.2684(3) 0.29825(17) 0.0747(15) Uani 1 1 d . A .
H24 H -0.0598 0.3010 0.2829 0.090 Uiso 1 1 calc R . .
C25 C -0.0678(5) 0.2122(2) 0.31183(16) 0.0635(12) Uani 1 1 d . . .
H25 H -0.1793 0.2066 0.3058 0.076 Uiso 1 1 calc R A .
C26 C 0.0194(4) 0.16262(18) 0.33441(13) 0.0416(8) Uani 1 1 d . A .
C27 C 0.4311(5) 0.24353(19) 0.33959(17) 0.0588(11) Uani 1 1 d . . .
H27A H 0.4954 0.2085 0.3257 0.088 Uiso 1 1 calc R A .
H27B H 0.4474 0.2460 0.3764 0.088 Uiso 1 1 calc R . .
H27C H 0.4643 0.2838 0.3238 0.088 Uiso 1 1 calc R . .
C28 C -0.0597(4) 0.1025(2) 0.35083(16) 0.0551(11) Uani 1 1 d . . .
H28A H -0.1104 0.0820 0.3215 0.083 Uiso 1 1 calc R A .
H28B H -0.1415 0.1122 0.3765 0.083 Uiso 1 1 calc R . .
H28C H 0.0205 0.0737 0.3654 0.083 Uiso 1 1 calc R . .
H20 H 0.453(4) 0.0827(14) 0.2901(11) 0.019(8) Uiso 1 1 d . . .
H7 H 0.321(4) 0.0516(17) 0.5337(14) 0.049(11) Uiso 1 1 d . . .
O14' O 0.5857(11) 0.1357(4) 0.4050(3) 0.0278(12) Uiso 0.274(5) 1 d PD A 2
C14' C 0.575(2) 0.1613(7) 0.4515(4) 0.0278(12) Uiso 0.274(5) 1 d PD A 2
C13' C 0.663(4) 0.2151(12) 0.4639(6) 0.0278(12) Uiso 0.274(5) 1 d PD A 2
H13' H 0.7247 0.2365 0.4387 0.033 Uiso 0.274(5) 1 calc PR A 2
C12' C 0.661(5) 0.2370(17) 0.5126(7) 0.0278(12) Uiso 0.274(5) 1 d PD A 2
H12' H 0.7276 0.2720 0.5217 0.033 Uiso 0.274(5) 1 calc PR A 2
C11' C 0.564(3) 0.2089(9) 0.5493(5) 0.0278(12) Uiso 0.274(5) 1 d PD A 2
H11' H 0.5609 0.2258 0.5828 0.033 Uiso 0.274(5) 1 calc PR A 2
C10' C 0.469(2) 0.1555(7) 0.5368(4) 0.0278(12) Uiso 0.274(5) 1 d PD A 2
H10' H 0.4001 0.1364 0.5611 0.033 Uiso 0.274(5) 1 calc PR A 2
C9' C 0.4802(19) 0.1321(6) 0.4880(3) 0.0278(12) Uiso 0.274(5) 1 d PD A 2
N8' N 0.3940(10) 0.0778(3) 0.4673(2) 0.0278(12) Uiso 0.274(5) 1 d PD A 2
C7' C 0.3188(13) 0.0389(4) 0.4967(3) 0.0278(12) Uiso 0.274(5) 1 d PD A 2
C6' C 0.2252(19) -0.0149(6) 0.4806(3) 0.0278(12) Uiso 0.274(5) 1 d PD A 2
C5' C 0.144(2) -0.0497(7) 0.5184(3) 0.0278(12) Uiso 0.274(5) 1 d PD A 2
H5' H 0.1551 -0.0368 0.5529 0.033 Uiso 0.274(5) 1 calc PR A 2
C4' C 0.051(3) -0.1010(9) 0.5076(5) 0.0278(12) Uiso 0.274(5) 1 d PD A 2
H4' H -0.0031 -0.1232 0.5339 0.033 Uiso 0.274(5) 1 calc PR A 2
C3' C 0.037(6) -0.1202(17) 0.4579(6) 0.0278(12) Uiso 0.274(5) 1 d PD A 2
H3' H -0.0198 -0.1583 0.4503 0.033 Uiso 0.274(5) 1 calc PR A 2
C2' C 0.105(3) -0.0851(9) 0.4187(4) 0.0278(12) Uiso 0.274(5) 1 d PD A 2
H2' H 0.0843 -0.0965 0.3843 0.033 Uiso 0.274(5) 1 calc PR A 2
C1' C 0.204(2) -0.0330(7) 0.4296(3) 0.0278(12) Uiso 0.274(5) 1 d PD A 2
O1' O 0.2761(12) -0.0014(4) 0.3917(2) 0.0278(12) Uiso 0.274(5) 1 d PD A 2

loop_
_atom_site_aniso_label
_atom_site_aniso_U_11
_atom_site_aniso_U_22
_atom_site_aniso_U_33
_atom_site_aniso_U_23
_atom_site_aniso_U_13
_atom_site_aniso_U_12
Mo1 0.02807(14) 0.03389(14) 0.02711(13) 0.00076(12) 0.00279(12) 0.00086(12)
O1 0.0281(17) 0.039(2) 0.0309(18) -0.0010(14) 0.0016(15) -0.0028(15)
C1 0.026(3) 0.028(3) 0.029(2) -0.004(2) -0.006(2) 0.0056(19)
C2 0.031(4) 0.038(4) 0.045(3) 0.010(3) -0.002(3) -0.002(2)
C3 0.041(6) 0.032(3) 0.057(4) -0.014(3) -0.018(3) 0.002(4)
C4 0.062(4) 0.042(4) 0.037(3) -0.016(2) -0.007(3) 0.008(3)
C5 0.052(3) 0.046(3) 0.025(3) -0.001(2) 0.000(3) 0.006(3)
C6 0.027(2) 0.024(2) 0.033(3) 0.002(2) -0.003(2) 0.0053(17)
C7 0.037(3) 0.033(3) 0.032(2) 0.001(2) -0.0033(19) 0.010(2)
N8 0.027(2) 0.031(2) 0.033(2) -0.0003(16) 0.0012(16) 0.0062(16)
C9 0.022(2) 0.022(2) 0.040(3) 0.005(2) 0.000(3) 0.0037(17)
C10 0.031(3) 0.042(3) 0.036(3) 0.006(3) 0.002(2) 0.005(2)
C11 0.035(4) 0.044(3) 0.057(4) 0.026(3) 0.009(3) 0.003(3)
C12 0.046(4) 0.031(3) 0.065(5) 0.006(5) -0.002(6) -0.008(3)
C13 0.042(3) 0.032(3) 0.047(3) -0.008(3) 0.002(3) -0.005(3)
C14 0.028(2) 0.028(2) 0.035(3) 0.003(2) 0.002(3) 0.0014(19)
O14 0.052(2) 0.041(2) 0.032(2) -0.0038(16) 0.0029(19) -0.0180(17)
O15 0.0400(13) 0.0354(11) 0.0261(10) 0.0035(9) 0.0030(10) 0.0064(10)
sC15 0.0289(16) 0.0303(16) 0.0278(16) -0.0020(13) 0.0030(13) -0.0051(13)
C16 0.0390(18) 0.0367(17) 0.0414(18) 0.0032(15) 0.0045(15) 0.0029(16)
C17 0.0357(19) 0.0382(19) 0.049(2) -0.0047(16) 0.0086(16) 0.0026(15)
C18 0.0341(18) 0.048(2) 0.0357(17) -0.0099(15) 0.0117(15) -0.0086(16)
C19 0.0306(17) 0.0452(18) 0.0283(15) 0.0008(15) 0.0026(13) -0.0061(16)
N20 0.0284(14) 0.0345(15) 0.0280(13) 0.0052(12) -0.0016(11) -0.0016(12)
C20 0.0245(15) 0.0318(16) 0.0288(15) -0.0005(12) 0.0015(13) -0.0053(13)
N21 0.0264(14) 0.0335(14) 0.0301(13) -0.0019(11) 0.0043(11) -0.0024(11)
C21 0.0332(17) 0.0366(17) 0.0244(15) -0.0041(13) 0.0036(13) 0.0059(14)
C22 0.050(2) 0.044(2) 0.0365(18) 0.0059(16) 0.0054(17) 0.0055(18)
C23 0.080(3) 0.055(3) 0.058(3) 0.021(2) 0.003(2) 0.015(2)
C24 0.081(4) 0.085(4) 0.057(3) 0.023(3) -0.005(3) 0.038(3)
C25 0.043(2) 0.093(4) 0.054(2) -0.001(2) -0.009(2) 0.020(2)
C26 0.0369(19) 0.055(2) 0.0326(18) -0.0096(16) 0.0010(15) 0.0064(17)
C27 0.060(3) 0.041(2) 0.075(3) 0.010(2) 0.008(2) -0.015(2)
C28 0.032(2) 0.073(3) 0.060(2) -0.015(2) 0.0063(18) -0.0068(19)

loop_
_atom_type_symbol
_atom_type_description
_atom_type_scat_dispersion_real
_atom_type_scat_dispersion_imag
_atom_type_scat_source
C C 0.0033 0.0016 'International Tables Vol C Tables 4.2.6.8 and 6.1.1.4'
H H 0.0000 0.0000 'International Tables Vol C Tables 4.2.6.8 and 6.1.1.4'
N N 0.0061 0.0033 'International Tables Vol C Tables 4.2.6.8 and 6.1.1.4'
O O 0.0106 0.0060 'International Tables Vol C Tables 4.2.6.8 and 6.1.1.4'
Mo Mo -1.6832 0.6857 'International Tables Vol C Tables 4.2.6.8 and 6.1.1.4'

loop_
_geom_angle_atom_site_label_1
_geom_angle_atom_site_label_2
_geom_angle_atom_site_label_3
_geom_angle
_geom_angle_publ_flag
N21 Mo1 O1' 100.5(4) ?
N21 Mo1 O1 99.63(13) yes
O1' Mo1 O1 142.1(2) ?
N21 Mo1 N20 90.94(11) yes
O1' Mo1 N20 104.4(2) ?
O1 Mo1 N20 107.05(12) yes
N21 Mo1 O14 98.06(15) yes
O1' Mo1 O14 14.0(2) ?
O1 Mo1 O14 154.56(14) yes
N20 Mo1 O14 90.74(12) yes
N21 Mo1 O15 166.68(10) yes
O1' Mo1 O15 84.5(4) ?
O1 Mo1 O15 83.28(12) yes
N20 Mo1 O15 75.81(10) yes
O14 Mo1 O15 83.70(14) yes
N21 Mo1 O14' 92.3(3) ?
O1' Mo1 O14' 156.7(3) yes
O1 Mo1 O14' 14.6(2) ?
N20 Mo1 O14' 94.73(19) ?
O14 Mo1 O14' 168.2(3) ?
O15 Mo1 O14' 87.5(3) ?
N21 Mo1 N8 103.06(12) yes
O1' Mo1 N8 61.0(2) ?
O1 Mo1 N8 83.32(12) yes
N20 Mo1 N8 161.11(12) yes
O14 Mo1 N8 74.96(12) yes
O15 Mo1 N8 90.17(10) yes
O14' Mo1 N8 97.27(19) ?
N21 Mo1 N8' 98.3(2) ?
O1' Mo1 N8' 84.9(2) yes
O1 Mo1 N8' 60.52(16) ?
N20 Mo1 N8' 165.5(2) ?
O14 Mo1 N8' 98.91(15) ?
O15 Mo1 N8' 94.4(2) ?
O14' Mo1 N8' 73.9(2) yes
N8 Mo1 N8' 24.00(18) ?
C1 O1 Mo1 131.5(3) yes
O1 C1 C2 119.8(5) yes
O1 C1 C6 121.3(4) yes
C2 C1 C6 118.7(4) yes
C3 C2 C1 120.2(5) yes
C3 C2 H2 119.9 ?
C1 C2 H2 119.9 ?
C4 C3 C2 121.3(6) yes
C4 C3 H3 119.4 ?
C2 C3 H3 119.4 ?
C5 C4 C3 118.9(5) yes
C5 C4 H4 120.6 ?
C3 C4 H4 120.6 ?
C4 C5 C6 122.5(5) yes
C4 C5 H5 118.8 ?
C6 C5 H5 118.8 ?
C5 C6 C1 118.4(4) yes
C5 C6 C7 117.8(4) yes
C1 C6 C7 123.8(4) yes
N8 C7 C6 125.2(4) yes
N8 C7 H7 112(2) ?
C6 C7 H7 122(2) ?
C7 N8 C9 121.1(3) yes
C7 N8 Mo1 125.2(3) yes
C9 N8 Mo1 113.6(3) yes
C10 C9 C14 121.7(4) yes
C10 C9 N8 126.5(4) yes
C14 C9 N8 111.8(4) yes
C9 C10 C11 117.7(5) yes
C9 C10 H10 121.1 ?
C11 C10 H10 121.1 ?
C12 C11 C10 120.1(5) yes
C12 C11 H11 120.0 ?
C10 C11 H11 120.0 ?
C13 C12 C11 121.2(6) yes
C13 C12 H12 119.4 ?
C11 C12 H12 119.4 ?
C12 C13 C14 119.4(5) yes
C12 C13 H13 120.3 ?
C14 C13 H13 120.3 ?
O14 C14 C13 120.6(4) yes
O14 C14 C9 119.6(4) yes
C13 C14 C9 119.8(4) yes
C14 O14 Mo1 120.0(3) yes
C15 O15 Mo1 116.29(19) yes
O15 C15 C16 125.1(3) yes
O15 C15 C20 115.5(3) yes
C16 C15 C20 119.5(3) yes
C17 C16 C15 119.3(3) yes
C17 C16 H16 120.4 ?
C15 C16 H16 120.4 ?
C16 C17 C18 121.3(3) yes
C16 C17 H17 119.4 ?
C18 C17 H17 119.4 ?
C19 C18 C17 120.2(3) yes
C19 C18 H18 119.9 ?
C17 C18 H18 119.9 ?
C18 C19 C20 119.5(3) yes
C18 C19 H19 120.3 ?
C20 C19 H19 120.3 ?
C20 N20 Mo1 119.8(2) yes
C20 N20 H20 117(2) ?
Mo1 N20 H20 123(2) ?
N20 C20 C19 128.0(3) yes
N20 C20 C15 111.7(3) yes
C19 C20 C15 120.3(3) yes
C21 N21 Mo1 167.5(2) yes
N21 C21 C22 118.8(3) yes
N21 C21 C26 119.7(3) yes
C22 C21 C26 121.5(3) yes
C23 C22 C21 118.3(4) yes
C23 C22 C27 120.9(4) yes
C21 C22 C27 120.7(3) yes
C24 C23 C22 120.9(4) yes
C24 C23 H23 119.6 ?
C22 C23 H23 119.5 ?
C25 C24 C23 120.7(4) yes
C25 C24 H24 119.6 ?
C23 C24 H24 119.6 ?
C24 C25 C26 121.8(4) yes
C24 C25 H25 119.1 ?
C26 C25 H25 119.1 ?
C25 C26 C21 116.8(4) yes
C25 C26 C28 121.4(4) yes
C21 C26 C28 121.8(3) yes
C22 C27 H27A 109.5 ?
C22 C27 H27B 109.5 ?
H27A C27 H27B 109.5 ?
C22 C27 H27C 109.5 ?
H27A C27 H27C 109.5 ?
H27B C27 H27C 109.5 ?
C26 C28 H28A 109.5 ?
C26 C28 H28B 109.5 ?
H28A C28 H28B 109.5 ?
C26 C28 H28C 109.5 ?
H28A C28 H28C 109.5 ?
H28B C28 H28C 109.5 ?
C14' O14' Mo1 118.1(5) ?
O14' C14' C13' 120.4(5) ?
O14' C14' C9' 119.7(5) ?
C13' C14' C9' 119.8(5) ?
C12' C13' C14' 119.4(7) ?
C12' C13' H13' 120.3 ?
C14' C13' H13' 120.3 ?
C13' C12' C11' 121.2(7) ?
C13' C12' H12' 119.4 ?
C11' C12' H12' 119.4 ?
C12' C11' C10' 120.0(6) ?
C12' C11' H11' 120.0 ?
C10' C11' H11' 120.0 ?
C9' C10' C11' 117.6(6) ?
C9' C10' H10' 121.2 ?
C11' C10' H10' 121.2 ?
C10' C9' C14' 121.8(5) ?
C10' C9' N8' 126.6(5) ?
C14' C9' N8' 111.6(5) ?
C7' N8' C9' 120.8(5) ?
C7' N8' Mo1 125.2(4) ?
C9' N8' Mo1 114.0(4) ?
N8' C7' C6' 125.8(6) ?
N8' C7' H7 114(2) ?
C6' C7' H7 120(2) ?
C1' C6' C5' 118.5(5) ?
C1' C6' C7' 124.1(5) ?
C5' C6' C7' 117.4(5) ?
C4' C5' C6' 122.5(6) ?
C4' C5' H5' 118.7 ?
C6' C5' H5' 118.7 ?
C5' C4' C3' 118.8(6) ?
C5' C4' H4' 120.6 ?
C3' C4' H4' 120.6 ?
C4' C3' C2' 121.2(8) ?
C4' C3' H3' 119.4 ?
C2' C3' H3' 119.4 ?
C3' C2' C1' 120.1(7) ?
C3' C2' H2' 120.0 ?
C1' C2' H2' 120.0 ?
O1' C1' C2' 119.7(6) ?
O1' C1' C6' 121.6(5) ?
C2' C1' C6' 118.6(5) ?
C1' O1' Mo1 138.2(4) ?

loop_
_geom_bond_atom_site_label_1
_geom_bond_atom_site_label_2
_geom_bond_distance
_geom_bond_publ_flag
Mo1 N21 1.750(3) yes
Mo1 O1' 1.868(7) yes
Mo1 O1 1.939(3) yes
Mo1 N20 1.975(3) yes
Mo1 O14 2.039(3) yes
Mo1 O15 2.076(2) yes
Mo1 O14' 2.091(7) yes
Mo1 N8 2.214(3) yes
Mo1 N8' 2.218(6) yes
O1 C1 1.338(5) yes
C1 C2 1.399(7) yes
C1 C6 1.407(6) yes
C2 C3 1.388(8) yes
C2 H2 0.9500 ?
C3 C4 1.373(10) yes
C3 H3 0.9500 ?
C4 C5 1.356(8) yes
C4 H4 0.9500 ?
C5 C6 1.406(6) yes
C5 H5 0.9500 ?
C6 C7 1.437(6) yes
C7 N8 1.288(5) yes
C7 H7 1.02(4) ?
N8 C9 1.448(5) yes
C9 C10 1.379(6) yes
C9 C14 1.388(6) yes
C10 C11 1.404(8) yes
C10 H10 0.9500 ?
C11 C12 1.392(9) yes
C11 H11 0.9500 ?
C12 C13 1.360(8) yes
C12 H12 0.9500 ?
C13 C14 1.385(7) yes
C13 H13 0.9500 ?
C14 O14 1.338(5) yes
O15 C15 1.321(3) yes
C15 C16 1.393(4) yes
C15 C20 1.411(4) yes
C16 C17 1.380(5) yes
C16 H16 0.9500 ?
C17 C18 1.393(5) yes
C17 H17 0.9500 ?
C18 C19 1.374(5) yes
C18 H18 0.9500 ?
C19 C20 1.397(4) yes
C19 H19 0.9500 ?
N20 C20 1.377(4) yes
N20 H20 0.80(3) ?
N21 C21 1.379(4) yes
C21 C22 1.412(5) yes
C21 C26 1.414(5) yes
C22 C23 1.381(5) yes
C22 C27 1.493(6) yes
C23 C24 1.377(7) yes
C23 H23 0.9500 ?
C24 C25 1.363(7) yes
C24 H24 0.9500 ?
C25 C26 1.400(5) yes
C25 H25 0.9500 ?
C26 C28 1.485(5) yes
C27 H27A 0.9800 ?
C27 H27B 0.9800 ?
C27 H27C 0.9800 ?
C28 H28A 0.9800 ?
C28 H28B 0.9800 ?
C28 H28C 0.9800 ?
O14' C14' 1.338(7) ?
C14' C13' 1.385(8) ?
C14' C9' 1.387(7) ?
C13' C12' 1.360(10) ?
C13' H13' 0.9500 ?
C12' C11' 1.393(10) ?
C12' H12' 0.9500 ?
C11' C10' 1.407(9) ?
C11' H11' 0.9500 ?
C10' C9' 1.378(7) ?
C10' H10' 0.9500 ?
C9' N8' 1.451(6) ?
N8' C7' 1.285(6) ?
C7' C6' 1.435(7) ?
C7' H7 1.01(4) ?
C6' C1' 1.405(7) ?
C6' C5' 1.406(7) ?
C5' C4' 1.354(9) ?
C5' H5' 0.9500 ?
C4' C3' 1.374(11) ?
C4' H4' 0.9500 ?
C3' C2' 1.388(10) ?
C3' H3' 0.9500 ?
C2' C1' 1.400(8) ?
C2' H2' 0.9500 ?
C1' O1' 1.338(6) ?

loop_
_geom_torsion_atom_site_label_1
_geom_torsion_atom_site_label_2
_geom_torsion_atom_site_label_3
_geom_torsion_atom_site_label_4
_geom_torsion
N21 Mo1 O1 C1 66.7(4)
O1' Mo1 O1 C1 -54.5(7)
N20 Mo1 O1 C1 160.7(4)
O14 Mo1 O1 C1 -66.8(6)
O15 Mo1 O1 C1 -126.4(4)
O14' Mo1 O1 C1 127.3(15)
N8 Mo1 O1 C1 -35.5(4)
N8' Mo1 O1 C1 -27.5(5)
Mo1 O1 C1 C2 -149.1(8)
Mo1 O1 C1 C6 34.4(8)
O1 C1 C2 C3 -176.7(12)
C6 C1 C2 C3 -0.2(17)
C1 C2 C3 C4 1(2)
C2 C3 C4 C5 0(2)
C3 C4 C5 C6 -2.8(17)
C4 C5 C6 C1 4.0(12)
C4 C5 C6 C7 -178.7(8)
O1 C1 C6 C5 174.1(6)
C2 C1 C6 C5 -2.4(11)
O1 C1 C6 C7 -3.1(9)
C2 C1 C6 C7 -179.6(8)
C5 C6 C7 N8 171.7(5)
C1 C6 C7 N8 -11.1(8)
C6 C7 N8 C9 -179.0(5)
C6 C7 N8 Mo1 -2.0(6)
N21 Mo1 N8 C7 -79.8(4)
O1' Mo1 N8 C7 -174.6(6)
O1 Mo1 N8 C7 18.6(4)
N20 Mo1 N8 C7 143.3(4)
O14 Mo1 N8 C7 -174.8(4)
O15 Mo1 N8 C7 101.8(4)
O14' Mo1 N8 C7 14.3(5)
N8' Mo1 N8 C7 1.3(6)
N21 Mo1 N8 C9 97.4(3)
O1' Mo1 N8 C9 2.5(5)
O1 Mo1 N8 C9 -164.2(3)
N20 Mo1 N8 C9 -39.5(5)
O14 Mo1 N8 C9 2.4(3)
O15 Mo1 N8 C9 -81.0(3)
O14' Mo1 N8 C9 -168.6(4)
N8' Mo1 N8 C9 178.5(8)
C7 N8 C9 C10 -4.3(8)
Mo1 N8 C9 C10 178.3(5)
C7 N8 C9 C14 174.9(5)
Mo1 N8 C9 C14 -2.4(6)
C14 C9 C10 C11 0.1(10)
N8 C9 C10 C11 179.2(6)
C9 C10 C11 C12 -0.7(17)
C10 C11 C12 C13 2(3)
C11 C12 C13 C14 -3(3)
C12 C13 C14 O14 -178.6(14)
C12 C13 C14 C9 2.5(17)
C10 C9 C14 O14 -179.9(6)
N8 C9 C14 O14 0.8(8)
C10 C9 C14 C13 -1.0(10)
N8 C9 C14 C13 179.8(7)
C13 C14 O14 Mo1 -177.5(6)
C9 C14 O14 Mo1 1.4(8)
N21 Mo1 O14 C14 -103.5(5)
O1' Mo1 O14 C14 -2.6(16)
O1 Mo1 O14 C14 30.2(7)
N20 Mo1 O14 C14 165.4(5)
O15 Mo1 O14 C14 89.8(5)
O14' Mo1 O14 C14 47.6(14)
N8 Mo1 O14 C14 -2.1(4)
N8' Mo1 O14 C14 -3.7(5)
N21 Mo1 O15 C15 -14.7(6)
O1' Mo1 O15 C15 97.7(3)
O1 Mo1 O15 C15 -118.2(2)
N20 Mo1 O15 C15 -8.7(2)
O14 Mo1 O15 C15 83.7(2)
O14' Mo1 O15 C15 -104.2(3)
N8 Mo1 O15 C15 158.5(2)
N8' Mo1 O15 C15 -177.8(2)
Mo1 O15 C15 C16 -172.6(3)
Mo1 O15 C15 C20 8.3(3)
O15 C15 C16 C17 -178.9(3)
C20 C15 C16 C17 0.1(5)
C15 C16 C17 C18 0.2(5)
C16 C17 C18 C19 0.2(5)
C17 C18 C19 C20 -0.9(5)
N21 Mo1 N20 C20 -173.5(2)
O1' Mo1 N20 C20 -72.5(4)
O1 Mo1 N20 C20 86.1(2)
O14 Mo1 N20 C20 -75.4(3)
O15 Mo1 N20 C20 7.9(2)
O14' Mo1 N20 C20 94.1(4)
N8 Mo1 N20 C20 -35.3(5)
N8' Mo1 N20 C20 56.5(8)
Mo1 N20 C20 C19 173.9(3)
Mo1 N20 C20 C15 -6.0(3)
C18 C19 C20 N20 -178.6(3)
C18 C19 C20 C15 1.2(5)
O15 C15 C20 N20 -1.8(4)
C16 C15 C20 N20 179.1(3)
O15 C15 C20 C19 178.3(3)
C16 C15 C20 C19 -0.8(5)
O1' Mo1 N21 C21 -112.3(11)
O1 Mo1 N21 C21 100.0(11)
N20 Mo1 N21 C21 -7.4(11)
O14 Mo1 N21 C21 -98.3(11)
O15 Mo1 N21 C21 -1.5(14)
O14' Mo1 N21 C21 87.3(11)
N8 Mo1 N21 C21 -174.6(11)
N8' Mo1 N21 C21 161.4(11)
Mo1 N21 C21 C22 -67.0(11)
Mo1 N21 C21 C26 114.9(10)
N21 C21 C22 C23 -177.9(3)
C26 C21 C22 C23 0.1(5)
N21 C21 C22 C27 -0.5(5)
C26 C21 C22 C27 177.5(3)
C21 C22 C23 C24 0.0(6)
C27 C22 C23 C24 -177.4(4)
C22 C23 C24 C25 0.0(7)
C23 C24 C25 C26 -0.1(7)
C24 C25 C26 C21 0.2(6)
C24 C25 C26 C28 177.7(4)
N21 C21 C26 C25 177.8(3)
C22 C21 C26 C25 -0.2(5)
N21 C21 C26 C28 0.3(5)
C22 C21 C26 C28 -177.7(3)
N21 Mo1 O14' C14' 82.9(13)
O1' Mo1 O14' C14' -40.6(19)
O1 Mo1 O14' C14' -37.9(14)
N20 Mo1 O14' C14' 174.0(13)
O14 Mo1 O14' C14' -69(2)
O15 Mo1 O14' C14' -110.5(13)
N8 Mo1 O14' C14' -20.6(13)
N8' Mo1 O14' C14' -15.1(13)
Mo1 O14' C14' C13' -166(2)
Mo1 O14' C14' C9' 16(3)
O14' C14' C13' C12' -174(4)
C9' C14' C13' C12' 3(5)
C14' C13' C12' C11' -4(7)
C13' C12' C11' C10' 2(6)
C12' C11' C10' C9' 1(4)
C11' C10' C9' C14' -3(4)
C11' C10' C9' N8' 180(2)
O14' C14' C9' C10' 178.1(18)
C13' C14' C9' C10' 1(4)
O14' C14' C9' N8' -4(3)
C13' C14' C9' N8' 178(2)
C10' C9' N8' C7' -13(3)
C14' C9' N8' C7' 169.6(16)
C10' C9' N8' Mo1 169.0(18)
C14' C9' N8' Mo1 -8(2)
N21 Mo1 N8' C7' 104.5(9)
O1' Mo1 N8' C7' 4.6(10)
O1 Mo1 N8' C7' -159.1(10)
N20 Mo1 N8' C7' -126.3(9)
O14 Mo1 N8' C7' 4.9(10)
O15 Mo1 N8' C7' -79.4(9)
O14' Mo1 N8' C7' -165.6(10)
N8 Mo1 N8' C7' 1.0(7)
N21 Mo1 N8' C9' -77.7(10)
O1' Mo1 N8' C9' -177.5(10)
O1 Mo1 N8' C9' 18.7(9)
N20 Mo1 N8' C9' 51.6(15)
O14 Mo1 N8' C9' -177.2(10)
O15 Mo1 N8' C9' 98.5(10)
O14' Mo1 N8' C9' 12.3(10)
N8 Mo1 N8' C9' 178.9(14)
C9' N8' C7' C6' 177.7(15)
Mo1 N8' C7' C6' -4.5(19)
N8' C7' C6' C1' 1(3)
N8' C7' C6' C5' -176.4(15)
C1' C6' C5' C4' 2(3)
C7' C6' C5' C4' 179(2)
C6' C5' C4' C3' 1(5)
C5' C4' C3' C2' -5(7)
C4' C3' C2' C1' 7(7)
C3' C2' C1' O1' 177(3)
C3' C2' C1' C6' -4(5)
C5' C6' C1' O1' 179.0(18)
C7' C6' C1' O1' 2(3)
C5' C6' C1' C2' -1(3)
C7' C6' C1' C2' -177.6(19)
C2' C1' O1' Mo1 179.7(16)
C6' C1' O1' Mo1 0(3)
N21 Mo1 O1' C1' -100.2(19)
O1 Mo1 O1' C1' 21(2)
N20 Mo1 O1' C1' 166.1(18)
O14 Mo1 O1' C1' 178(3)
O15 Mo1 O1' C1' 92.3(19)
O14' Mo1 O1' C1' 22(3)
N8 Mo1 O1' C1' -1.0(18)
N8' Mo1 O1' C1' -2.6(19)
